data_4337845
loop_
_publ_author_name
'Huang, Yu-De'
'Huo, Peng'
'Shao, Ming-Yan'
'Yin, Jing-Xue'
'Shen, Wei-Chun'
'Zhu, Qin-Yu'
'Dai, Jie'

_publ_section_title
;
 A New Type of Charge-Transfer Salts Based on
 Tetrathiafulvalene-Tetracarboxylate Coordination Polymers and Methyl
 Viologen.
;
_journal_issue 7
_journal_name_full 'Inorganic chemistry'
_journal_page_first 3480
_journal_paper_doi 10.1021/ic402926n
_journal_volume 53
_journal_year 2014
_chemical_formula_sum 'C44 H40 Li4 N4 O22 S8'
_chemical_formula_weight 1261.04
_chemical_name_systematic
; 
 ? 
;
_space_group_IT_number 2
_symmetry_cell_setting triclinic
_symmetry_space_group_name_Hall '-P 1'
_symmetry_space_group_name_H-M 'P -1'
_atom_sites_solution_hydrogens geom
_atom_sites_solution_primary direct
_atom_sites_solution_secondary difmap
_audit_creation_method SHELXL-97
_cell_angle_alpha 113.442(6)
_cell_angle_beta 93.191(7)
_cell_angle_gamma 93.698(7)
_cell_formula_units_Z 1
_cell_length_a 7.497(3)
_cell_length_b 12.972(5)
_cell_length_c 14.009(6)
_cell_measurement_temperature 296(2)
_cell_measurement_theta_max 27.6
_cell_measurement_theta_min 3.1
_cell_volume 1242.4(9)
_computing_structure_refinement 'SHELXL-97 (Sheldrick, 1997)'
_computing_structure_solution 'SHELXS-97 (Sheldrick, 1990)'
_diffrn_ambient_temperature 296(2)
_diffrn_detector_area_resol_mean 14.63
_diffrn_measured_fraction_theta_full 0.944
_diffrn_measured_fraction_theta_max 0.944
_diffrn_measurement_device_type 'Rigaku Saturn'
_diffrn_measurement_method \w
_diffrn_radiation_monochromator graphite
_diffrn_radiation_source 'fine-focus sealed tube'
_diffrn_radiation_type MoK\a
_diffrn_radiation_wavelength 0.71073
_diffrn_reflns_av_R_equivalents 0.1234
_diffrn_reflns_av_sigmaI/netI 0.1801
_diffrn_reflns_limit_h_max 8
_diffrn_reflns_limit_h_min -8
_diffrn_reflns_limit_k_max 15
_diffrn_reflns_limit_k_min -15
_diffrn_reflns_limit_l_max 16
_diffrn_reflns_limit_l_min -16
_diffrn_reflns_number 8101
_diffrn_reflns_theta_full 25.00
_diffrn_reflns_theta_max 25.00
_diffrn_reflns_theta_min 1.72
_exptl_absorpt_coefficient_mu 0.450
_exptl_absorpt_correction_T_max 0.9564
_exptl_absorpt_correction_T_min 0.7148
_exptl_absorpt_correction_type multi-scan
_exptl_absorpt_process_details 'Jacobson, R. (1998) Private communication'
_exptl_crystal_colour 'dark green'
_exptl_crystal_density_diffrn 1.685
_exptl_crystal_density_method 'not measured'
_exptl_crystal_description Platelet
_exptl_crystal_F_000 648
_exptl_crystal_size_max 0.80
_exptl_crystal_size_mid 0.40
_exptl_crystal_size_min 0.10
_refine_diff_density_max 0.941
_refine_diff_density_min -0.853
_refine_diff_density_rms 0.141
_refine_ls_extinction_method none
_refine_ls_goodness_of_fit_ref 1.093
_refine_ls_hydrogen_treatment mixed
_refine_ls_matrix_type full
_refine_ls_number_parameters 373
_refine_ls_number_reflns 4128
_refine_ls_number_restraints 6
_refine_ls_restrained_S_all 1.092
_refine_ls_R_factor_all 0.1498
_refine_ls_R_factor_gt 0.0992
_refine_ls_shift/su_max 0.008
_refine_ls_shift/su_mean 0.000
_refine_ls_structure_factor_coef Fsqd
_refine_ls_weighting_details 'calc w=1/[\s^2^(Fo^2^)+(0.0000P)^2^+3.0000P] where P=(Fo^2^+2Fc^2^)/3'
_refine_ls_weighting_scheme calc
_refine_ls_wR_factor_gt 0.1928
_refine_ls_wR_factor_ref 0.2165
_reflns_number_gt 2352
_reflns_number_total 4128
_reflns_threshold_expression >2sigma(I)
_cod_data_source_file ic402926n_si_002.cif
_cod_data_source_block l
_cod_depositor_comments 'Adding full bibliography for 4337845--4337848.cif.'
_cod_original_sg_symbol_Hall '-P 1  '
_cod_original_sg_symbol_H-M 'P -1   '
_cod_database_code 4337845

loop_
_symmetry_equiv_pos_as_xyz
'x, y, z'
'-x, -y, -z'

loop_
_atom_site_label
_atom_site_type_symbol
_atom_site_fract_x
_atom_site_fract_y
_atom_site_fract_z
_atom_site_U_iso_or_equiv
_atom_site_adp_type
_atom_site_occupancy
_atom_site_symmetry_multiplicity
_atom_site_calc_flag
_atom_site_refinement_flags
Li1 Li 0.1815(17) -0.1283(9) -0.4533(9) 0.026(3) Uani 1 1 d .
Li2 Li 0.7501(17) 0.6008(9) 0.5117(9) 0.026(3) Uani 1 1 d .
S1 S 0.4720(2) 0.21364(12) -0.12795(12) 0.0201(4) Uani 1 1 d .
S2 S 0.3157(2) 0.05551(12) -0.04449(13) 0.0204(4) Uani 1 1 d .
S3 S 0.6333(2) 0.38425(12) 0.10136(12) 0.0196(4) Uani 1 1 d .
S4 S 0.4658(2) 0.23724(12) 0.19303(12) 0.0200(4) Uani 1 1 d .
O1 O 0.4554(7) 0.1540(4) -0.3371(4) 0.0276(12) Uani 1 1 d .
O2 O 0.2034(7) 0.0349(3) -0.3911(3) 0.0212(11) Uani 1 1 d .
O3 O 0.1580(7) -0.1505(3) -0.3269(3) 0.0242(12) Uani 1 1 d .
O4 O 0.0846(7) -0.1238(3) -0.1681(3) 0.0245(12) Uani 1 1 d .
O5 O 0.8408(7) 0.5737(3) 0.2193(3) 0.0261(12) Uani 1 1 d .
O6 O 0.7664(7) 0.6096(4) 0.3810(4) 0.0284(12) Uani 1 1 d .
O7 O 0.4436(7) 0.3221(3) 0.4066(4) 0.0245(12) Uani 1 1 d .
O8 O 0.6949(7) 0.4404(3) 0.4617(3) 0.0213(11) Uani 1 1 d .
O9 O 0.4089(7) -0.1806(4) -0.4977(4) 0.0276(12) Uani 1 1 d D
H9A H 0.4394 -0.1555 -0.5404 0.03(2) Uiso 1 1 d RD
H9B H 0.4627 -0.2321 -0.4926 0.13(6) Uiso 1 1 d RD
O10 O -0.0248(7) -0.1834(4) -0.5479(4) 0.0246(12) Uani 1 1 d D
H10A H -0.0986 -0.2384 -0.5770 0.14(6) Uiso 1 1 d RD
H10B H -0.0945 -0.1427 -0.5641 0.05(3) Uiso 1 1 d R
O11 O 0.9687(7) 0.6404(4) 0.5961(4) 0.0260(12) Uani 1 1 d D
H11A H 1.0556 0.6075 0.5697 0.05(3) Uiso 1 1 d RD
H11B H 1.0229 0.7128 0.6625 0.11(4) Uiso 1 1 d R
N1 N 1.1812(8) 0.9453(4) 1.2370(4) 0.0206(14) Uani 1 1 d .
N2 N 0.7670(8) 0.4880(4) 0.7948(4) 0.0192(13) Uani 1 1 d .
C1 C 0.3440(9) 0.0912(5) -0.2170(5) 0.0199(16) Uani 1 1 d .
C2 C 0.2729(9) 0.0175(5) -0.1806(5) 0.0169(15) Uani 1 1 d .
C3 C 0.4415(9) 0.1845(5) -0.0172(5) 0.0208(16) Uani 1 1 d .
C4 C 0.5077(9) 0.2577(5) 0.0800(5) 0.0196(14) Uiso 1 1 d .
C5 C 0.6601(10) 0.4338(5) 0.2388(5) 0.0182(15) Uani 1 1 d .
C6 C 0.5843(10) 0.3650(5) 0.2803(5) 0.0220(16) Uani 1 1 d .
C7 C 0.3315(10) 0.0904(5) -0.3257(5) 0.0165(15) Uani 1 1 d .
C8 C 0.1602(9) -0.0955(5) -0.2311(5) 0.0183(15) Uani 1 1 d .
C9 C 0.7686(10) 0.5482(5) 0.2847(5) 0.0223(17) Uani 1 1 d .
C10 C 0.5795(9) 0.3800(5) 0.3933(5) 0.0155(15) Uani 1 1 d .
C11 C 1.1076(9) 0.8532(5) 1.2472(5) 0.0189(15) Uani 1 1 d .
H11 H 1.1144 0.8503 1.3126 0.023 Uiso 1 1 calc R
C12 C 1.0233(9) 0.7641(5) 1.1634(5) 0.0204(16) Uani 1 1 d .
H12 H 0.9709 0.7021 1.1724 0.024 Uiso 1 1 calc R
C13 C 1.0150(9) 0.7654(5) 1.0628(5) 0.0192(16) Uani 1 1 d .
C14 C 1.0970(10) 0.8608(5) 1.0545(5) 0.0219(16) Uani 1 1 d .
H14 H 1.0974 0.8649 0.9898 0.026 Uiso 1 1 calc R
C15 C 1.1774(10) 0.9489(5) 1.1426(5) 0.0193(15) Uani 1 1 d .
H15 H 1.2305 1.0125 1.1364 0.023 Uiso 1 1 calc R
C16 C 0.8519(10) 0.5784(5) 0.7859(5) 0.0216(16) Uani 1 1 d .
H16 H 0.8579 0.5787 0.7199 0.026 Uiso 1 1 calc R
C17 C 0.9282(9) 0.6681(5) 0.8698(5) 0.0185(15) Uani 1 1 d .
H17 H 0.9831 0.7297 0.8610 0.022 Uiso 1 1 calc R
C18 C 0.9258(10) 0.6697(5) 0.9712(5) 0.0214(16) Uani 1 1 d .
C19 C 0.8327(9) 0.5773(5) 0.9794(5) 0.0215(16) Uani 1 1 d .
H19 H 0.8227 0.5759 1.0448 0.026 Uiso 1 1 calc R
C20 C 0.7566(10) 0.4891(5) 0.8922(5) 0.0218(16) Uani 1 1 d .
H20 H 0.6958 0.4280 0.8991 0.026 Uiso 1 1 calc R
C21 C 1.2623(11) 1.0423(6) 1.3292(6) 0.0307(19) Uani 1 1 d .
H21A H 1.3133 1.0166 1.3792 0.046 Uiso 1 1 calc R
H21B H 1.1720 1.0917 1.3597 0.046 Uiso 1 1 calc R
H21C H 1.3547 1.0824 1.3090 0.046 Uiso 1 1 calc R
C22 C 0.7002(10) 0.3884(5) 0.7012(5) 0.0249(17) Uani 1 1 d .
H22A H 0.7945 0.3398 0.6784 0.037 Uiso 1 1 calc R
H22B H 0.6608 0.4113 0.6469 0.037 Uiso 1 1 calc R
H22C H 0.6015 0.3486 0.7168 0.037 Uiso 1 1 calc R

loop_
_atom_site_aniso_label
_atom_site_aniso_U_11
_atom_site_aniso_U_22
_atom_site_aniso_U_33
_atom_site_aniso_U_23
_atom_site_aniso_U_13
_atom_site_aniso_U_12
Li1 0.036(8) 0.015(5) 0.021(6) 0.004(4) 0.004(6) -0.006(5)
Li2 0.028(8) 0.024(6) 0.014(6) -0.002(4) 0.000(5) -0.011(5)
S1 0.0270(11) 0.0130(8) 0.0137(8) 0.0003(6) 0.0029(8) -0.0111(7)
S2 0.0273(12) 0.0142(8) 0.0132(8) 0.0011(6) 0.0010(8) -0.0126(7)
S3 0.0254(11) 0.0145(8) 0.0130(8) 0.0012(6) 0.0026(8) -0.0125(7)
S4 0.0252(11) 0.0135(8) 0.0135(8) -0.0005(6) 0.0000(8) -0.0129(7)
O1 0.033(3) 0.029(3) 0.017(3) 0.009(2) 0.002(2) -0.018(2)
O2 0.031(3) 0.015(2) 0.009(2) -0.0011(18) -0.005(2) -0.010(2)
O3 0.036(3) 0.016(2) 0.015(3) 0.0022(19) 0.003(2) -0.011(2)
O4 0.037(3) 0.016(2) 0.016(2) 0.0040(19) 0.004(2) -0.017(2)
O5 0.041(4) 0.017(2) 0.015(2) 0.0037(19) 0.008(2) -0.016(2)
O6 0.042(4) 0.018(2) 0.017(3) 0.0010(19) 0.002(3) -0.016(2)
O7 0.032(3) 0.015(2) 0.022(3) 0.0032(19) 0.008(2) -0.006(2)
O8 0.032(3) 0.013(2) 0.010(2) -0.0021(18) 0.000(2) -0.014(2)
O9 0.039(4) 0.021(2) 0.023(3) 0.009(2) 0.012(3) -0.003(2)
O10 0.028(3) 0.020(2) 0.021(3) 0.005(2) -0.002(2) -0.009(2)
O11 0.025(3) 0.019(2) 0.021(3) -0.0024(19) 0.000(2) -0.014(2)
N1 0.029(4) 0.011(3) 0.018(3) 0.003(2) 0.007(3) -0.007(2)
N2 0.020(4) 0.016(3) 0.016(3) 0.003(2) 0.001(3) -0.011(2)
C1 0.022(4) 0.013(3) 0.024(4) 0.007(3) 0.010(3) -0.002(3)
C2 0.014(4) 0.017(3) 0.009(3) -0.004(2) 0.003(3) -0.010(3)
C3 0.023(4) 0.009(3) 0.025(4) 0.003(3) 0.006(3) -0.009(3)
C5 0.030(5) 0.012(3) 0.005(3) -0.003(2) 0.000(3) -0.007(3)
C6 0.021(4) 0.017(3) 0.023(4) 0.004(3) 0.009(3) -0.006(3)
C7 0.025(4) 0.016(3) 0.009(3) 0.006(3) 0.007(3) -0.001(3)
C8 0.019(4) 0.011(3) 0.020(4) 0.003(3) 0.000(3) -0.009(3)
C9 0.027(5) 0.014(3) 0.023(4) 0.004(3) 0.010(3) -0.003(3)
C10 0.024(4) 0.010(3) 0.009(3) 0.002(3) 0.005(3) -0.004(3)
C11 0.016(4) 0.020(3) 0.020(4) 0.008(3) 0.006(3) -0.005(3)
C12 0.017(4) 0.016(3) 0.030(4) 0.013(3) 0.007(3) -0.007(3)
C13 0.018(4) 0.015(3) 0.023(4) 0.006(3) 0.010(3) -0.004(3)
C14 0.033(5) 0.018(3) 0.017(4) 0.009(3) 0.007(3) -0.002(3)
C15 0.024(4) 0.015(3) 0.019(4) 0.007(3) 0.003(3) -0.005(3)
C16 0.028(5) 0.023(3) 0.018(4) 0.013(3) 0.005(3) -0.002(3)
C17 0.016(4) 0.017(3) 0.020(4) 0.005(3) 0.002(3) -0.010(3)
C18 0.023(4) 0.017(3) 0.026(4) 0.011(3) 0.010(3) -0.002(3)
C19 0.023(4) 0.017(3) 0.019(4) 0.003(3) 0.002(3) -0.010(3)
C20 0.030(5) 0.015(3) 0.017(4) 0.005(3) 0.003(3) -0.013(3)
C21 0.034(5) 0.022(4) 0.031(4) 0.006(3) 0.008(4) -0.006(3)
C22 0.029(5) 0.016(3) 0.018(4) -0.001(3) -0.009(3) -0.014(3)

loop_
_atom_type_symbol
_atom_type_description
_atom_type_scat_dispersion_real
_atom_type_scat_dispersion_imag
_atom_type_scat_source
C C 0.0033 0.0016 'International Tables Vol C Tables 4.2.6.8 and 6.1.1.4'
H H 0.0000 0.0000 'International Tables Vol C Tables 4.2.6.8 and 6.1.1.4'
Li Li -0.0003 0.0001 'International Tables Vol C Tables 4.2.6.8 and 6.1.1.4'
N N 0.0061 0.0033 'International Tables Vol C Tables 4.2.6.8 and 6.1.1.4'
O O 0.0106 0.0060 'International Tables Vol C Tables 4.2.6.8 and 6.1.1.4'
S S 0.1246 0.1234 'International Tables Vol C Tables 4.2.6.8 and 6.1.1.4'

loop_
_geom_angle_atom_site_label_1
_geom_angle_atom_site_label_2
_geom_angle_atom_site_label_3
_geom_angle
_geom_angle_site_symmetry_3
O10 Li1 O3 113.1(6) .
O10 Li1 O9 119.5(6) .
O3 Li1 O9 105.0(6) .
O10 Li1 O2 110.1(6) .
O3 Li1 O2 97.3(5) .
O9 Li1 O2 109.5(6) .
O11 Li2 O6 113.9(6) .
O11 Li2 O8 108.2(6) .
O6 Li2 O8 98.0(5) .
O11 Li2 O7 110.3(6) 2_666
O6 Li2 O7 116.1(7) 2_666
O8 Li2 O7 109.4(6) 2_666
C1 S1 C3 95.6(3) .
C3 S2 C2 96.3(3) .
C4 S3 C5 96.0(3) .
C4 S4 C6 95.5(3) .
C7 O2 Li1 121.5(6) .
C8 O3 Li1 140.5(5) .
C9 O6 Li2 141.8(5) .
C10 O7 Li2 120.3(5) 2_666
C10 O8 Li2 128.2(6) .
C15 N1 C11 120.0(6) .
C15 N1 C21 120.0(6) .
C11 N1 C21 120.1(6) .
C16 N2 C20 118.6(6) .
C16 N2 C22 120.1(6) .
C20 N2 C22 121.2(5) .
C2 C1 C7 131.2(6) .
C2 C1 S1 118.2(5) .
C7 C1 S1 110.6(4) .
C1 C2 C8 134.0(6) .
C1 C2 S2 115.8(5) .
C8 C2 S2 110.2(4) .
C4 C3 S2 124.1(5) .
C4 C3 S1 121.8(5) .
S2 C3 S1 114.1(4) .
C3 C4 S3 121.7(5) .
C3 C4 S4 123.3(5) .
S3 C4 S4 115.0(4) .
C6 C5 C9 134.1(6) .
C6 C5 S3 116.2(5) .
C9 C5 S3 109.7(4) .
C5 C6 C10 130.6(6) .
C5 C6 S4 117.4(5) .
C10 C6 S4 112.0(5) .
O2 C7 O1 127.0(6) .
O2 C7 C1 120.4(6) .
O1 C7 C1 112.5(6) .
O4 C8 O3 127.2(6) .
O4 C8 C2 113.6(5) .
O3 C8 C2 119.1(5) .
O5 C9 O6 127.0(6) .
O5 C9 C5 113.7(6) .
O6 C9 C5 119.1(6) .
O8 C10 O7 125.8(6) .
O8 C10 C6 122.0(6) .
O7 C10 C6 112.3(6) .
N1 C11 C12 121.1(6) .
C11 C12 C13 120.5(6) .
C14 C13 C12 116.9(6) .
C14 C13 C18 121.8(6) .
C12 C13 C18 121.3(6) .
C15 C14 C13 119.8(6) .
N1 C15 C14 121.7(6) .
C17 C16 N2 121.9(6) .
C16 C17 C18 120.7(6) .
C19 C18 C17 116.6(7) .
C19 C18 C13 122.4(6) .
C17 C18 C13 121.1(6) .
C20 C19 C18 120.3(6) .
C19 C20 N2 121.7(6) .

loop_
_geom_bond_atom_site_label_1
_geom_bond_atom_site_label_2
_geom_bond_distance
_geom_bond_site_symmetry_2
Li1 O10 1.880(14) .
Li1 O3 1.919(12) .
Li1 O9 1.920(13) .
Li1 O2 1.934(11) .
Li2 O11 1.882(14) .
Li2 O6 1.889(12) .
Li2 O8 1.920(12) .
Li2 O7 1.970(12) 2_666
S1 C1 1.759(7) .
S1 C3 1.760(7) .
S2 C3 1.756(6) .
S2 C2 1.773(7) .
S3 C4 1.746(7) .
S3 C5 1.766(6) .
S4 C4 1.748(7) .
S4 C6 1.763(7) .
O1 C7 1.262(8) .
O2 C7 1.252(8) .
O3 C8 1.244(8) .
O4 C8 1.233(7) .
O5 C9 1.230(7) .
O6 C9 1.266(8) .
O7 C10 1.292(8) .
O7 Li2 1.970(12) 2_666
O8 C10 1.226(8) .
N1 C15 1.341(8) .
N1 C11 1.346(8) .
N1 C21 1.464(9) .
N2 C16 1.351(8) .
N2 C20 1.366(8) .
N2 C22 1.462(8) .
C1 C2 1.345(9) .
C1 C7 1.516(9) .
C2 C8 1.521(9) .
C3 C4 1.355(10) .
C5 C6 1.356(9) .
C5 C9 1.519(9) .
C6 C10 1.519(9) .
C11 C12 1.363(10) .
C12 C13 1.413(10) .
C13 C14 1.397(9) .
C13 C18 1.471(10) .
C14 C15 1.377(10) .
C16 C17 1.347(10) .
C17 C18 1.414(9) .
C18 C19 1.396(9) .
C19 C20 1.361(10) .

loop_
_geom_torsion_atom_site_label_1
_geom_torsion_atom_site_label_2
_geom_torsion_atom_site_label_3
_geom_torsion_atom_site_label_4
_geom_torsion
_geom_torsion_site_symmetry_1
O10 Li1 O2 C7 -179.8(5) .
O3 Li1 O2 C7 62.4(8) .
O9 Li1 O2 C7 -46.4(8) .
O10 Li1 O3 C8 -118.9(9) .
O9 Li1 O3 C8 109.2(9) .
O2 Li1 O3 C8 -3.3(12) .
O11 Li2 O6 C9 105.6(10) .
O8 Li2 O6 C9 -8.4(13) .
O7 Li2 O6 C9 -124.7(9) 2_666
O11 Li2 O8 C10 -168.4(5) .
O6 Li2 O8 C10 -49.9(8) .
O7 Li2 O8 C10 71.4(8) 2_666
C3 S1 C1 C2 -1.8(6) .
C3 S1 C1 C7 176.9(5) .
C7 C1 C2 C8 2.7(13) .
S1 C1 C2 C8 -178.9(6) .
C7 C1 C2 S2 -177.5(5) .
S1 C1 C2 S2 0.9(7) .
C3 S2 C2 C1 0.5(6) .
C3 S2 C2 C8 -179.7(5) .
C2 S2 C3 C4 177.0(6) .
C2 S2 C3 S1 -1.7(4) .
C1 S1 C3 C4 -176.6(6) .
C1 S1 C3 S2 2.1(4) .
S2 C3 C4 S3 179.5(4) .
S1 C3 C4 S3 -1.9(8) .
S2 C3 C4 S4 -3.7(9) .
S1 C3 C4 S4 174.8(4) .
C5 S3 C4 C3 177.3(6) .
C5 S3 C4 S4 0.3(4) .
C6 S4 C4 C3 -177.8(6) .
C6 S4 C4 S3 -0.8(4) .
C4 S3 C5 C6 0.5(6) .
C4 S3 C5 C9 -179.9(5) .
C9 C5 C6 C10 0.9(13) .
S3 C5 C6 C10 -179.6(6) .
C9 C5 C6 S4 179.3(6) .
S3 C5 C6 S4 -1.2(8) .
C4 S4 C6 C5 1.2(6) .
C4 S4 C6 C10 179.9(5) .
Li1 O2 C7 O1 113.4(7) .
Li1 O2 C7 C1 -70.2(8) .
C2 C1 C7 O2 22.8(10) .
S1 C1 C7 O2 -155.7(5) .
C2 C1 C7 O1 -160.3(7) .
S1 C1 C7 O1 21.1(7) .
Li1 O3 C8 O4 153.5(8) .
Li1 O3 C8 C2 -29.5(13) .
C1 C2 C8 O4 -163.0(7) .
S2 C2 C8 O4 17.2(7) .
C1 C2 C8 O3 19.6(12) .
S2 C2 C8 O3 -160.2(5) .
Li2 O6 C9 O5 -152.5(9) .
Li2 O6 C9 C5 33.0(14) .
C6 C5 C9 O5 167.6(7) .
S3 C5 C9 O5 -11.9(8) .
C6 C5 C9 O6 -17.2(12) .
S3 C5 C9 O6 163.3(6) .
Li2 O8 C10 O7 -116.6(7) .
Li2 O8 C10 C6 63.9(9) .
Li2 O7 C10 O8 67.9(9) 2_666
Li2 O7 C10 C6 -112.6(6) 2_666
C5 C6 C10 O8 -25.5(11) .
S4 C6 C10 O8 156.0(5) .
C5 C6 C10 O7 155.0(7) .
S4 C6 C10 O7 -23.5(7) .
C15 N1 C11 C12 -2.2(10) .
C21 N1 C11 C12 176.6(6) .
N1 C11 C12 C13 1.5(10) .
C11 C12 C13 C14 0.3(10) .
C11 C12 C13 C18 179.5(6) .
C12 C13 C14 C15 -1.4(10) .
C18 C13 C14 C15 179.4(6) .
C11 N1 C15 C14 1.0(10) .
C21 N1 C15 C14 -177.8(6) .
C13 C14 C15 N1 0.8(10) .
C20 N2 C16 C17 1.0(10) .
C22 N2 C16 C17 -174.5(6) .
N2 C16 C17 C18 1.6(10) .
C16 C17 C18 C19 -3.5(10) .
C16 C17 C18 C13 177.6(6) .
C14 C13 C18 C19 -175.5(7) .
C12 C13 C18 C19 5.3(10) .
C14 C13 C18 C17 3.4(10) .
C12 C13 C18 C17 -175.8(6) .
C17 C18 C19 C20 2.9(10) .
C13 C18 C19 C20 -178.2(6) .
C18 C19 C20 N2 -0.5(11) .
C16 N2 C20 C19 -1.6(10) .
C22 N2 C20 C19 173.9(6) .
